data_7034828
loop_
_publ_author_name
'Wen, He-Rui'
'Bao, Jun'
'Liu, Sui-Jun'
'Liu, Cai-Ming'
'Zhang, Cai-Wei'
'Tang, Yun-Zhi'

_publ_section_title
;
 Temperature-controlled polymorphism of chiral Cu(II)-Ln(III) dinuclear
 complexes exhibiting slow magnetic relaxation.
;
_journal_issue 24
_journal_name_full 'Dalton transactions (Cambridge, England : 2003)'
_journal_page_first 11191
_journal_page_last 11201
_journal_paper_doi 10.1039/c5dt00789e
_journal_volume 44
_journal_year 2015
_chemical_absolute_configuration ad
_chemical_formula_moiety 'C22 H24 Cu Gd N5 O13'
_chemical_formula_sum 'C22 H24 Cu Gd N5 O13'
_chemical_formula_weight 787.25
_chemical_name_systematic
;
 ?
;
_space_group_crystal_system triclinic
_space_group_IT_number 1
_space_group_name_Hall 'P 1'
_space_group_name_H-M_alt 'P 1'
_symmetry_space_group_name_Hall 'P 1'
_symmetry_space_group_name_H-M 'P 1'
_atom_sites_solution_hydrogens geom
_audit_creation_date 2015-04-12
_audit_creation_method
;
Olex2 1.2-beta
(compiled 2015.01.26 svn.r3150 for OlexSys, GUI svn.r4998)
;
_audit_update_record
;
2015-04-21 deposited with the CCDC.
2015-05-06 downloaded from the CCDC.
;
_cell_angle_alpha 101.573(2)
_cell_angle_beta 95.303(2)
_cell_angle_gamma 90.449(2)
_cell_formula_units_Z 2
_cell_length_a 9.2660(5)
_cell_length_b 12.0433(7)
_cell_length_c 12.1879(7)
_cell_measurement_reflns_used 9854
_cell_measurement_temperature 100(2)
_cell_measurement_theta_max 27.40
_cell_measurement_theta_min 3.01
_cell_volume 1326.25(13)
_computing_cell_refinement 'SAINT v8.34A (Bruker, 2013)'
_computing_data_reduction 'SAINT v8.34A (Bruker, 2013)'
_computing_molecular_graphics 'Olex2 (Dolomanov et al., 2009)'
_computing_publication_material 'Olex2 (Dolomanov et al., 2009)'
_computing_structure_refinement 'ShelXL (Sheldrick, 2008)'
_diffrn_ambient_temperature 99.96
_diffrn_measured_fraction_theta_full 0.998
_diffrn_measured_fraction_theta_max 0.996
_diffrn_measurement_device_type 'CCD area detector'
_diffrn_measurement_method 'phi and omega scans'
_diffrn_radiation_monochromator graphite
_diffrn_radiation_type MoK\a
_diffrn_radiation_wavelength 0.71073
_diffrn_reflns_av_R_equivalents 0.0519
_diffrn_reflns_av_unetI/netI 0.0684
_diffrn_reflns_laue_measured_fraction_full 0.998
_diffrn_reflns_laue_measured_fraction_max 0.996
_diffrn_reflns_limit_h_max 12
_diffrn_reflns_limit_h_min -12
_diffrn_reflns_limit_k_max 15
_diffrn_reflns_limit_k_min -15
_diffrn_reflns_limit_l_max 15
_diffrn_reflns_limit_l_min -15
_diffrn_reflns_number 35576
_diffrn_reflns_point_group_measured_fraction_full 0.996
_diffrn_reflns_point_group_measured_fraction_max 0.992
_diffrn_reflns_theta_full 25.242
_diffrn_reflns_theta_max 27.630
_diffrn_reflns_theta_min 2.923
_exptl_absorpt_coefficient_mu 3.358
_exptl_absorpt_correction_type none
_exptl_crystal_colour reddish-brown
_exptl_crystal_colour_primary reddish-brown
_exptl_crystal_density_diffrn 1.971
_exptl_crystal_description needle
_exptl_crystal_F_000 776
_exptl_crystal_size_max 0.02
_exptl_crystal_size_mid 0.015
_exptl_crystal_size_min 0.01
_refine_diff_density_max 1.738
_refine_diff_density_min -1.144
_refine_diff_density_rms 0.153
_refine_ls_abs_structure_details
;
 Flack x determined using 4437 quotients [(I+)-(I-)]/[(I+)+(I-)]
 (Parsons and Flack (2004), Acta Cryst. A60, s61).
;
_refine_ls_abs_structure_Flack 0.070(14)
_refine_ls_extinction_method none
_refine_ls_goodness_of_fit_ref 1.015
_refine_ls_hydrogen_treatment constr
_refine_ls_matrix_type full
_refine_ls_number_parameters 743
_refine_ls_number_reflns 12221
_refine_ls_number_restraints 409
_refine_ls_restrained_S_all 1.007
_refine_ls_R_factor_all 0.0582
_refine_ls_R_factor_gt 0.0392
_refine_ls_shift/su_max 0.001
_refine_ls_shift/su_mean 0.000
_refine_ls_structure_factor_coef Fsqd
_refine_ls_weighting_details
;
 w=1/[\s^2^(Fo^2^)+(0.0424P)^2^]
 where P=(Fo^2^+2Fc^2^)/3
;
_refine_ls_weighting_scheme calc
_refine_ls_wR_factor_gt 0.0793
_refine_ls_wR_factor_ref 0.0855
_reflns_Friedel_coverage 0.991
_reflns_friedel_fraction_full 0.994
_reflns_friedel_fraction_max 0.988
_reflns_number_gt 9967
_reflns_number_total 12221
_reflns_threshold_expression 'I > 2\s(I)'
_cod_data_source_file c5dt00789e2.cif
_cod_data_source_block 5
_cod_depositor_comments 'Adding full bibliography for 7034824--7034836.cif.'
_cod_database_code 7034828
_shelxl_version_number 2013-2
_shelx_space_group_comment
;
The symmetry employed for this shelxl refinement is uniquely defined
by the following loop, which should always be used as a source of
symmetry information in preference to the above space-group names.
They are only intended as comments.
;
_shelx_estimated_absorpt_t_max 0.967
_shelx_estimated_absorpt_t_min 0.936
_olex2_refinement_description
;
1. Fixed Uiso
 At 1.2 times of:
  All C(H) groups, All C(H,H) groups
 At 1.5 times of:
  All C(H,H,H) groups
2. Rigid bond restraints
 All non-hydrogen atoms
 with sigma for 1-2 distances of 0.001 and sigma for 1-3 distances of 0.001
3. Uiso/Uaniso restraints and constraints
Uanis(C28) = Uanis(C13)
Uanis(C21) = Uanis(C31)
Uanis(C11) = Uanis(C25)
4.a Ternary CH refined with riding coordinates:
 C6(H6), C1(H1), C37(H37), C36(H36)
4.b Secondary CH2 refined with riding coordinates:
 C5(H5A,H5B), C2(H2A,H2B), C3(H3A,H3B), C4(H4A,H4B), C38(H38A,H38B), C39(H39A,
 H39B), C41(H41A,H41B), C40(H40A,H40B)
4.c Aromatic/amide H refined with riding coordinates:
 C7(H7), C11(H11), C16(H16), C14(H14), C17(H17), C9(H9), C10(H10), C30(H30),
 C35(H35), C22(H22), C34(H34), C25(H25), C26(H26), C27(H27), C42(H42), C43(H43)
4.d Idealised Me refined as rotating group:
 C19(H19A,H19B,H19C), C20(H20A,H20B,H20C), C29(H29A,H29B,H29C), C44(H44A,H44B,
 H44C)
;
_olex2_submission_special_instructions 'No special instructions were received'

loop_
_space_group_symop_operation_xyz
'x, y, z'

loop_
_atom_site_label
_atom_site_type_symbol
_atom_site_fract_x
_atom_site_fract_y
_atom_site_fract_z
_atom_site_U_iso_or_equiv
_atom_site_adp_type
_atom_site_occupancy
_atom_site_site_symmetry_order
_atom_site_calc_flag
_atom_site_refinement_flags_posn
_atom_site_refinement_flags_adp
Gd1 Gd 0.97417(4) 0.27453(4) 0.68820(4) 0.0136(2) Uani 1 1 d . U
Gd2 Gd 0.31571(4) 0.80594(4) 0.40035(4) 0.0121(2) Uani 1 1 d . U
Cu2 Cu 0.3400(3) 0.5274(2) 0.2809(2) 0.0122(5) Uani 1 1 d . U
Cu1 Cu 0.9545(3) 0.5538(2) 0.8113(2) 0.0160(5) Uani 1 1 d . U
N4 N 0.9737(17) 0.0365(14) 0.7142(14) 0.0159(16) Uani 1 1 d . U
N6 N 0.4882(15) 0.4171(13) 0.2720(12) 0.014(2) Uani 1 1 d . U
N8 N 0.3156(17) 1.0399(13) 0.3789(13) 0.0155(15) Uani 1 1 d . U
N7 N 0.2264(13) 0.4225(12) 0.1720(12) 0.015(2) Uani 1 1 d . U
N9 N 0.4667(16) 0.8145(12) 0.2008(12) 0.0167(15) Uani 1 1 d . U
N2 N 0.8016(14) 0.6592(13) 0.8387(12) 0.013(2) Uani 1 1 d . U
N3 N 0.8136(17) 0.2580(14) 0.8824(14) 0.0232(17) Uani 1 1 d . U
N1 N 1.0814(13) 0.6691(12) 0.9069(12) 0.0125(19) Uani 1 1 d . U
N5 N 1.0590(17) 0.2959(10) 0.4728(11) 0.0222(16) Uani 1 1 d . U
O3 O 1.2501(14) 0.2697(11) 0.7315(12) 0.0192(14) Uani 1 1 d . U
O2 O 0.8355(14) 0.4390(11) 0.7153(11) 0.0162(9) Uani 1 1 d . U
O8 O 1.0446(13) 0.1178(10) 0.7857(11) 0.0174(13) Uani 1 1 d . U
O6 O 0.9357(14) 0.3130(9) 0.8959(10) 0.0218(13) Uani 1 1 d . U
O4 O 0.7384(15) 0.2713(12) 0.5626(12) 0.0182(13) Uani 1 1 d . U
O1 O 1.0978(14) 0.4431(12) 0.7876(12) 0.0191(10) Uani 1 1 d . U
O5 O 0.7677(14) 0.2129(10) 0.7840(11) 0.0190(13) Uani 1 1 d . U
O9 O 1.0320(11) 0.1952(11) 0.4941(10) 0.0201(12) Uani 1 1 d . U
O7 O 0.9222(11) 0.0677(10) 0.6252(10) 0.0171(12) Uani 1 1 d . U
O10 O 1.0512(13) 0.3803(9) 0.5508(9) 0.0198(13) Uani 1 1 d . U
O12 O 0.9580(16) -0.0574(12) 0.7310(13) 0.025(3) Uani 1 1 d . U
O11 O 0.7560(16) 0.2441(14) 0.9646(13) 0.040(4) Uani 1 1 d . U
O13 O 1.075(2) 0.3024(13) 0.3762(12) 0.051(4) Uani 1 1 d . U
O14 O 0.1926(14) 0.6347(11) 0.3070(11) 0.0147(9) Uani 1 1 d . U
O15 O 0.4550(14) 0.6439(11) 0.3775(11) 0.0147(9) Uani 1 1 d . U
O20 O 0.5236(13) 0.8597(10) 0.3012(11) 0.0155(12) Uani 1 1 d . U
O21 O 0.3519(13) 0.7555(8) 0.1968(9) 0.0147(11) Uani 1 1 d . U
O19 O 0.3848(11) 1.0112(10) 0.4638(10) 0.0163(12) Uani 1 1 d . U
O17 O 0.5535(14) 0.8127(12) 0.5274(12) 0.0161(12) Uani 1 1 d . U
O16 O 0.0421(14) 0.8059(11) 0.3561(11) 0.0153(13) Uani 1 1 d . U
O18 O 0.2397(13) 0.9697(10) 0.3104(10) 0.0154(13) Uani 1 1 d . U
C7 C 0.6698(19) 0.6446(17) 0.7876(16) 0.016(3) Uani 1 1 d . U
H7 H 0.6024 0.7024 0.8081 0.020 Uiso 1 1 calc R .
C18 C 1.3242(18) 0.3599(16) 0.8074(16) 0.011(2) Uani 1 1 d . U
C11 C 0.4971(19) 0.3607(17) 0.5412(16) 0.0153(9) Uani 1 1 d . U
H11 H 0.4551 0.2965 0.4892 0.018 Uiso 1 1 calc R .
C19 C 1.3243(16) 0.1707(14) 0.6944(16) 0.012(3) Uani 1 1 d . U
H19A H 1.3521 0.1346 0.7582 0.017 Uiso 1 1 calc GR .
H19B H 1.4115 0.1896 0.6614 0.017 Uiso 1 1 calc GR .
H19C H 1.2613 0.1185 0.6375 0.017 Uiso 1 1 calc GR .
C8 C 0.619(2) 0.5456(17) 0.7014(17) 0.013(3) Uani 1 1 d . U
C16 C 1.4317(17) 0.5535(17) 0.9516(16) 0.012(3) Uani 1 1 d . U
H16 H 1.4709 0.6192 1.0028 0.014 Uiso 1 1 calc R .
C20 C 0.684(2) 0.1738(18) 0.4808(18) 0.027(4) Uani 1 1 d . U
H20A H 0.7605 0.1185 0.4682 0.041 Uiso 1 1 calc GR .
H20B H 0.6517 0.1968 0.4099 0.041 Uiso 1 1 calc GR .
H20C H 0.6016 0.1395 0.5084 0.041 Uiso 1 1 calc GR .
C13 C 0.6987(18) 0.4536(13) 0.6728(14) 0.0103(18) Uani 1 1 d . U
C14 C 1.2169(15) 0.6521(14) 0.9387(15) 0.013(2) Uani 1 1 d . U
H14 H 1.2707 0.7133 0.9868 0.016 Uiso 1 1 calc R .
C12 C 0.6436(18) 0.3623(15) 0.5906(15) 0.017(3) Uani 1 1 d . U
C17 C 1.4672(16) 0.3619(15) 0.8512(16) 0.015(3) Uani 1 1 d . U
H17 H 1.5255 0.2975 0.8328 0.018 Uiso 1 1 calc R .
C5 C 0.7622(17) 0.8610(15) 0.9357(15) 0.012(2) Uani 1 1 d . U
H5A H 0.6584 0.8442 0.9400 0.015 Uiso 1 1 calc R .
H5B H 0.7714 0.8906 0.8665 0.015 Uiso 1 1 calc R .
C15 C 1.288(2) 0.5504(16) 0.9071(16) 0.011(3) Uani 1 1 d . U
C9 C 0.473(2) 0.5465(17) 0.6526(16) 0.016(3) Uani 1 1 d . U
H9 H 0.4132 0.6092 0.6758 0.019 Uiso 1 1 calc R .
C10 C 0.420(2) 0.4575(16) 0.5734(17) 0.019(3) Uani 1 1 d . U
H10 H 0.3255 0.4614 0.5377 0.023 Uiso 1 1 calc R .
C2 C 1.0691(19) 0.8634(16) 1.0303(16) 0.015(3) Uani 1 1 d . U
H2A H 1.1724 0.8800 1.0238 0.018 Uiso 1 1 calc R .
H2B H 1.0639 0.8301 1.0979 0.018 Uiso 1 1 calc R .
C3 C 0.9872(11) 0.9725(10) 1.0446(10) 0.017(2) Uani 1 1 d . U
H3A H 1.0067 1.0126 0.9839 0.021 Uiso 1 1 calc R .
H3B H 1.0223 1.0220 1.1174 0.021 Uiso 1 1 calc R .
C6 C 0.8477(10) 0.7548(8) 0.9326(9) 0.0154(17) Uani 1 1 d . U
H6 H 0.8372 0.7285 1.0044 0.019 Uiso 1 1 calc R .
C4 C 0.8225(11) 0.9510(9) 1.0412(10) 0.021(2) Uani 1 1 d . U
H4A H 0.7722 1.0231 1.0408 0.025 Uiso 1 1 calc R .
H4B H 0.8015 0.9245 1.1101 0.025 Uiso 1 1 calc R .
C1 C 1.0089(10) 0.7789(8) 0.9280(9) 0.0151(17) Uani 1 1 d . U
H1 H 1.0180 0.8141 0.8612 0.018 Uiso 1 1 calc R .
C21 C 1.2336(19) 0.4574(16) 0.8379(15) 0.012(2) Uani 1 1 d . U
C32 C 0.058(2) 0.6259(16) 0.2606(15) 0.013(3) Uani 1 1 d . U
C31 C -0.0285(18) 0.7168(17) 0.2853(16) 0.012(2) Uani 1 1 d . U
C28 C 0.6518(17) 0.7277(14) 0.5038(13) 0.0103(18) Uani 1 1 d . U
C30 C -0.1681(16) 0.7140(16) 0.2419(14) 0.014(3) Uani 1 1 d . U
H30 H -0.2268 0.7781 0.2606 0.017 Uiso 1 1 calc R .
C33 C -0.001(2) 0.5239(16) 0.1806(17) 0.014(3) Uani 1 1 d . U
C29 C 0.603(2) 0.9056(17) 0.6165(15) 0.014(3) Uani 1 1 d . U
H29A H 0.6813 0.9475 0.5928 0.021 Uiso 1 1 calc GR .
H29B H 0.6382 0.8766 0.6834 0.021 Uiso 1 1 calc GR .
H29C H 0.5222 0.9563 0.6344 0.021 Uiso 1 1 calc GR .
C23 C 0.673(2) 0.5358(18) 0.3931(17) 0.015(3) Uani 1 1 d . U
C24 C 0.5874(18) 0.6362(14) 0.4250(14) 0.014(2) Uani 1 1 d . U
C35 C 0.0915(16) 0.4275(15) 0.1418(15) 0.015(3) Uani 1 1 d . U
H35 H 0.0471 0.3640 0.0903 0.019 Uiso 1 1 calc R .
C22 C 0.6163(19) 0.4339(16) 0.3188(16) 0.012(2) Uani 1 1 d . U
H22 H 0.6812 0.3733 0.3032 0.015 Uiso 1 1 calc R .
C34 C -0.1524(18) 0.5254(18) 0.1388(17) 0.019(4) Uani 1 1 d . U
H34 H -0.1957 0.4599 0.0896 0.022 Uiso 1 1 calc R .
C25 C 0.7873(18) 0.7267(16) 0.5495(16) 0.0153(9) Uani 1 1 d . U
H25 H 0.8259 0.7905 0.6036 0.018 Uiso 1 1 calc R .
C26 C 0.875(2) 0.6322(16) 0.5188(16) 0.018(3) Uani 1 1 d . U
H26 H 0.9738 0.6332 0.5482 0.022 Uiso 1 1 calc R .
C27 C 0.813(2) 0.5379(17) 0.4445(16) 0.017(3) Uani 1 1 d . U
H27 H 0.8688 0.4719 0.4281 0.020 Uiso 1 1 calc R .
O23 O 0.2434(13) 0.7105(9) 0.5508(8) 0.0178(13) Uani 1 1 d . U
O22 O 0.2377(11) 0.8882(11) 0.5869(9) 0.0176(11) Uani 1 1 d . U
O24 O 0.3298(17) 1.1377(13) 0.3658(13) 0.028(3) Uani 1 1 d . U
O26 O 0.2220(19) 0.7944(13) 0.7221(11) 0.043(3) Uani 1 1 d . U
O25 O 0.5283(15) 0.8222(13) 0.1188(11) 0.025(3) Uani 1 1 d . U
N10 N 0.2370(16) 0.8003(10) 0.6254(10) 0.0191(15) Uani 1 1 d . U
C37 C 0.3147(10) 0.3275(8) 0.1173(8) 0.0163(17) Uani 1 1 d . U
H37 H 0.3681 0.3558 0.0603 0.020 Uiso 1 1 calc R .
C36 C 0.4277(10) 0.3049(8) 0.2099(8) 0.0166(17) Uani 1 1 d . U
H36 H 0.3742 0.2715 0.2636 0.020 Uiso 1 1 calc R .
C38 C 0.534(2) 0.2156(17) 0.1601(18) 0.027(4) Uani 1 1 d . U
H38A H 0.5888 0.2451 0.1057 0.033 Uiso 1 1 calc R .
H38B H 0.6039 0.1995 0.2210 0.033 Uiso 1 1 calc R .
C39 C 0.232(2) 0.2197(17) 0.0578(18) 0.025(4) Uani 1 1 d . U
H39A H 0.1653 0.2356 -0.0050 0.030 Uiso 1 1 calc R .
H39B H 0.1741 0.1911 0.1109 0.030 Uiso 1 1 calc R .
C41 C 0.4527(12) 0.1080(9) 0.1019(9) 0.025(2) Uani 1 1 d . U
H41A H 0.5220 0.0522 0.0679 0.030 Uiso 1 1 calc R .
H41B H 0.4044 0.0753 0.1578 0.030 Uiso 1 1 calc R .
C40 C 0.3412(12) 0.1297(10) 0.0119(10) 0.022(2) Uani 1 1 d . U
H40A H 0.2876 0.0579 -0.0227 0.027 Uiso 1 1 calc R .
H40B H 0.3907 0.1554 -0.0475 0.027 Uiso 1 1 calc R .
C42 C 1.5220(17) 0.4567(14) 0.9202(15) 0.014(3) Uani 1 1 d . U
H42 H 1.6212 0.4606 0.9488 0.016 Uiso 1 1 calc R .
C43 C -0.2279(19) 0.6112(15) 0.1659(17) 0.022(4) Uani 1 1 d . U
H43 H -0.3265 0.6091 0.1360 0.027 Uiso 1 1 calc R .
C44 C -0.0485(17) 0.9078(16) 0.3856(18) 0.023(4) Uani 1 1 d . U
H44A H 0.0104 0.9688 0.4356 0.034 Uiso 1 1 calc GR .
H44B H -0.1307 0.8883 0.4238 0.034 Uiso 1 1 calc GR .
H44C H -0.0844 0.9332 0.3168 0.034 Uiso 1 1 calc GR .

loop_
_atom_site_aniso_label
_atom_site_aniso_U_11
_atom_site_aniso_U_22
_atom_site_aniso_U_33
_atom_site_aniso_U_23
_atom_site_aniso_U_13
_atom_site_aniso_U_12
Gd1 0.0071(5) 0.0135(5) 0.0188(6) 0.0006(4) 0.0000(4) 0.0005(4)
Gd2 0.0073(5) 0.0129(5) 0.0148(5) 0.0007(4) -0.0007(4) -0.0005(4)
Cu2 0.0078(10) 0.0122(8) 0.0164(13) 0.0025(8) 0.0003(9) 0.0007(7)
Cu1 0.0070(10) 0.0144(9) 0.0241(14) -0.0007(9) -0.0023(9) 0.0015(7)
N4 0.010(4) 0.0153(11) 0.023(4) 0.0030(17) 0.005(3) 0.0004(18)
N6 0.011(3) 0.015(3) 0.018(5) 0.003(3) 0.007(3) 0.0028(19)
N8 0.014(4) 0.0126(11) 0.018(3) -0.0002(16) 0.001(3) -0.0002(17)
N7 0.012(3) 0.013(4) 0.019(5) 0.000(3) 0.003(3) -0.001(2)
N9 0.013(4) 0.019(3) 0.017(2) 0.001(2) 0.003(2) 0.000(3)
N2 0.009(2) 0.013(3) 0.017(5) 0.005(3) 0.001(3) 0.0017(19)
N3 0.021(4) 0.027(4) 0.023(2) 0.005(2) 0.008(2) 0.007(3)
N1 0.008(2) 0.009(3) 0.022(5) 0.006(3) 0.002(3) -0.002(2)
N5 0.024(4) 0.019(3) 0.0255(18) 0.0066(17) 0.010(2) 0.006(4)
O3 0.0091(11) 0.011(2) 0.035(4) 0.001(2) -0.0010(16) 0.0013(12)
O2 0.0074(16) 0.0153(14) 0.023(3) -0.0006(12) -0.0020(15) 0.0012(12)
O8 0.012(3) 0.0172(16) 0.023(3) 0.0039(18) 0.000(2) 0.001(2)
O6 0.025(4) 0.020(2) 0.0188(13) 0.0000(15) 0.0011(18) 0.004(3)
O4 0.0121(16) 0.016(3) 0.023(3) 0.0004(18) -0.0045(17) -0.0010(15)
O1 0.0083(15) 0.0142(13) 0.031(2) -0.0018(17) -0.0049(19) 0.0019(9)
O5 0.013(2) 0.019(2) 0.026(3) 0.004(2) 0.006(2) 0.0025(19)
O9 0.022(3) 0.017(2) 0.0212(15) 0.0025(15) 0.0061(18) 0.003(3)
O7 0.014(3) 0.0139(10) 0.022(3) 0.0010(14) 0.001(2) -0.0009(14)
O10 0.016(3) 0.016(2) 0.029(2) 0.0058(14) 0.006(2) 0.002(2)
O12 0.024(8) 0.018(3) 0.033(7) 0.009(4) 0.003(6) -0.004(5)
O11 0.033(7) 0.062(10) 0.031(4) 0.013(6) 0.020(5) 0.013(6)
O13 0.090(12) 0.039(6) 0.034(3) 0.016(3) 0.033(7) 0.016(7)
O14 0.0072(14) 0.0128(13) 0.022(2) -0.0001(16) -0.0008(18) 0.0003(9)
O15 0.0093(16) 0.0150(13) 0.018(2) 0.0000(12) -0.0025(14) 0.0024(12)
O20 0.010(2) 0.016(2) 0.018(3) 0.000(2) 0.0021(18) -0.0014(18)
O21 0.014(3) 0.013(2) 0.0156(12) -0.0001(13) 0.0001(17) 0.000(2)
O19 0.016(3) 0.0136(10) 0.017(3) -0.0010(14) 0.000(2) -0.0011(14)
O17 0.0107(15) 0.017(3) 0.018(3) -0.0005(18) -0.0026(16) 0.0003(15)
O16 0.0087(11) 0.013(2) 0.022(3) -0.001(2) 0.0006(15) 0.0018(11)
O18 0.013(3) 0.0131(15) 0.019(3) 0.0013(18) -0.001(2) 0.0008(19)
C7 0.008(3) 0.017(5) 0.024(7) 0.004(4) 0.001(4) 0.003(3)
C18 0.008(2) 0.013(4) 0.013(6) 0.006(3) 0.001(4) 0.001(2)
C11 0.0082(14) 0.023(2) 0.017(2) 0.0090(16) -0.0018(14) -0.0033(12)
C19 0.007(3) 0.012(4) 0.018(8) 0.006(4) 0.005(5) 0.001(3)
C8 0.010(5) 0.013(5) 0.019(8) 0.012(4) -0.003(5) 0.000(3)
C16 0.008(4) 0.017(6) 0.012(9) 0.005(5) 0.000(5) -0.002(3)
C20 0.017(8) 0.021(7) 0.037(11) -0.005(6) -0.011(6) -0.002(5)
C13 0.007(2) 0.014(3) 0.012(5) 0.009(2) 0.001(2) -0.0018(18)
C14 0.008(3) 0.010(4) 0.022(8) 0.006(4) 0.000(4) -0.003(3)
C12 0.009(3) 0.020(5) 0.020(7) 0.003(3) -0.003(3) 0.000(3)
C17 0.008(4) 0.013(5) 0.027(10) 0.010(5) -0.001(5) 0.001(3)
C5 0.011(3) 0.013(3) 0.016(6) 0.008(3) 0.006(4) 0.000(3)
C15 0.007(4) 0.016(5) 0.010(9) 0.002(5) 0.001(5) 0.000(3)
C9 0.006(4) 0.028(6) 0.016(8) 0.007(5) 0.004(5) 0.002(4)
C10 0.008(5) 0.021(6) 0.029(10) 0.012(5) -0.005(5) -0.002(4)
C2 0.012(3) 0.012(4) 0.022(6) 0.004(3) 0.004(4) -0.001(3)
C3 0.012(4) 0.017(4) 0.022(6) 0.000(3) 0.004(4) 0.003(3)
C6 0.011(2) 0.014(3) 0.021(5) 0.002(2) 0.003(3) 0.002(2)
C4 0.013(3) 0.015(4) 0.032(6) -0.002(4) 0.006(4) 0.000(3)
C1 0.011(2) 0.011(2) 0.024(4) 0.004(3) 0.001(3) 0.0004(18)
C21 0.006(2) 0.017(3) 0.012(5) 0.000(3) 0.002(3) 0.0010(16)
C32 0.009(3) 0.012(4) 0.016(7) 0.002(4) -0.003(4) 0.0005(18)
C31 0.006(2) 0.017(3) 0.012(5) 0.000(3) 0.002(3) 0.0010(16)
C28 0.007(2) 0.014(3) 0.012(5) 0.009(2) 0.001(2) -0.0018(18)
C30 0.006(4) 0.027(6) 0.007(8) -0.003(5) 0.003(5) 0.004(3)
C33 0.011(4) 0.013(5) 0.016(9) 0.001(5) -0.001(5) -0.002(4)
C29 0.013(6) 0.022(6) 0.007(7) 0.002(4) -0.001(4) 0.000(4)
C23 0.008(5) 0.022(6) 0.015(8) 0.003(5) 0.005(5) 0.004(3)
C24 0.005(3) 0.021(4) 0.015(7) 0.000(3) 0.002(3) 0.002(2)
C35 0.014(3) 0.016(5) 0.014(7) -0.002(4) -0.001(4) -0.001(3)
C22 0.009(3) 0.014(4) 0.018(6) 0.009(3) 0.009(4) 0.004(2)
C34 0.009(4) 0.025(7) 0.017(10) -0.006(6) 0.001(5) -0.003(4)
C25 0.0082(14) 0.023(2) 0.017(2) 0.0090(16) -0.0018(14) -0.0033(12)
C26 0.004(5) 0.027(6) 0.026(10) 0.014(5) 0.001(5) -0.001(3)
C27 0.009(5) 0.020(5) 0.025(9) 0.014(5) 0.003(5) 0.004(4)
O23 0.015(3) 0.019(2) 0.0201(18) 0.0048(14) 0.003(2) 0.001(2)
O22 0.016(3) 0.019(2) 0.0174(16) 0.0009(14) 0.0037(17) 0.003(2)
O24 0.032(9) 0.016(3) 0.034(7) 0.008(4) -0.006(6) -0.007(5)
O26 0.064(9) 0.050(6) 0.023(3) 0.017(3) 0.022(5) 0.034(7)
O25 0.032(7) 0.022(6) 0.020(3) 0.002(4) 0.011(4) -0.004(5)
N10 0.018(4) 0.022(3) 0.0177(15) 0.0035(15) 0.005(2) 0.003(3)
C37 0.016(3) 0.011(3) 0.021(4) 0.001(2) 0.004(3) 0.000(2)
C36 0.017(4) 0.014(2) 0.019(5) 0.002(3) 0.007(3) 0.0028(19)
C38 0.025(5) 0.020(5) 0.033(9) -0.005(5) 0.001(5) 0.011(3)
C39 0.022(5) 0.016(4) 0.032(8) -0.006(5) 0.003(5) -0.002(3)
C41 0.030(5) 0.016(4) 0.028(6) 0.000(4) 0.013(4) 0.006(3)
C40 0.026(5) 0.013(4) 0.027(6) -0.003(4) 0.010(4) -0.004(4)
C42 0.007(4) 0.017(5) 0.019(8) 0.009(5) 0.000(5) -0.001(3)
C43 0.008(5) 0.029(7) 0.025(10) -0.005(6) -0.002(5) -0.001(4)
C44 0.012(3) 0.021(6) 0.030(10) -0.008(6) -0.003(6) 0.007(4)

loop_
_atom_type_symbol
_atom_type_description
_atom_type_scat_dispersion_real
_atom_type_scat_dispersion_imag
_atom_type_scat_source
C C 0.0033 0.0016 'International Tables Vol C Tables 4.2.6.8 and 6.1.1.4'
H H 0.0000 0.0000 'International Tables Vol C Tables 4.2.6.8 and 6.1.1.4'
Cu Cu 0.3201 1.2651 'International Tables Vol C Tables 4.2.6.8 and 6.1.1.4'
Gd Gd -0.1653 3.9035 'International Tables Vol C Tables 4.2.6.8 and 6.1.1.4'
N N 0.0061 0.0033 'International Tables Vol C Tables 4.2.6.8 and 6.1.1.4'
O O 0.0106 0.0060 'International Tables Vol C Tables 4.2.6.8 and 6.1.1.4'

loop_
_geom_angle_atom_site_label_1
_geom_angle_atom_site_label_2
_geom_angle_atom_site_label_3
_geom_angle
N5 Gd1 N4 111.5(4)
O3 Gd1 N4 85.3(4)
O3 Gd1 N5 81.2(4)
O2 Gd1 N4 142.4(4)
O2 Gd1 N5 95.9(4)
O2 Gd1 O3 125.3(4)
O2 Gd1 O8 139.4(4)
O2 Gd1 O6 75.5(4)
O2 Gd1 O4 62.6(4)
O2 Gd1 O1 64.0(4)
O2 Gd1 O5 78.5(4)
O2 Gd1 O9 117.3(4)
O2 Gd1 O7 135.8(4)
O2 Gd1 O10 75.8(4)
O8 Gd1 N4 26.0(4)
O8 Gd1 N5 124.8(4)
O8 Gd1 O3 68.4(4)
O8 Gd1 O6 65.4(4)
O8 Gd1 O4 123.0(4)
O8 Gd1 O5 68.6(4)
O6 Gd1 N4 83.1(4)
O6 Gd1 N5 163.0(4)
O6 Gd1 O3 91.9(4)
O6 Gd1 O4 112.6(4)
O4 Gd1 N4 99.4(4)
O4 Gd1 N5 74.6(4)
O4 Gd1 O3 155.4(4)
O1 Gd1 N4 134.3(5)
O1 Gd1 N5 94.9(4)
O1 Gd1 O3 61.9(4)
O1 Gd1 O8 108.4(4)
O1 Gd1 O6 68.3(4)
O1 Gd1 O4 123.9(5)
O1 Gd1 O5 114.3(5)
O1 Gd1 O9 118.5(4)
O1 Gd1 O7 157.8(4)
O1 Gd1 O10 71.7(4)
O5 Gd1 N4 64.1(4)
O5 Gd1 N5 143.0(4)
O5 Gd1 O3 131.9(4)
O5 Gd1 O6 50.6(4)
O5 Gd1 O4 70.3(5)
O9 Gd1 N4 84.6(4)
O9 Gd1 N5 27.3(4)
O9 Gd1 O3 82.7(4)
O9 Gd1 O8 101.5(4)
O9 Gd1 O6 166.9(4)
O9 Gd1 O4 73.8(4)
O9 Gd1 O5 126.4(4)
O9 Gd1 O7 65.5(4)
O7 Gd1 N4 25.3(4)
O7 Gd1 N5 92.6(4)
O7 Gd1 O3 98.9(4)
O7 Gd1 O8 51.0(4)
O7 Gd1 O6 103.8(4)
O7 Gd1 O4 78.3(4)
O7 Gd1 O5 69.2(4)
O10 Gd1 N4 136.5(4)
O10 Gd1 N5 25.7(3)
O10 Gd1 O3 80.4(4)
O10 Gd1 O8 142.7(4)
O10 Gd1 O6 137.9(3)
O10 Gd1 O4 79.7(4)
O10 Gd1 O5 147.1(4)
O10 Gd1 O9 53.0(4)
O10 Gd1 O7 118.2(4)
N8 Gd2 N10 107.0(4)
O14 Gd2 N8 136.7(4)
O14 Gd2 O20 113.7(4)
O14 Gd2 O21 67.0(4)
O14 Gd2 O19 162.2(4)
O14 Gd2 O17 123.4(4)
O14 Gd2 O16 61.1(4)
O14 Gd2 O18 111.6(4)
O14 Gd2 O23 73.8(4)
O14 Gd2 O22 115.0(4)
O14 Gd2 N10 96.9(4)
O15 Gd2 N8 143.0(5)
O15 Gd2 O14 64.1(4)
O15 Gd2 O20 76.8(4)
O15 Gd2 O21 73.8(4)
O15 Gd2 O19 131.6(4)
O15 Gd2 O17 62.4(4)
O15 Gd2 O16 124.7(4)
O15 Gd2 O18 143.0(4)
O15 Gd2 O23 77.2(4)
O15 Gd2 O22 119.9(4)
O15 Gd2 N10 97.3(4)
O20 Gd2 N8 66.7(4)
O20 Gd2 O17 70.0(4)
O20 Gd2 O16 132.7(4)
O20 Gd2 O18 72.0(4)
O20 Gd2 N10 141.1(4)
O21 Gd2 N8 87.6(4)
O21 Gd2 O20 51.3(4)
O21 Gd2 O19 106.5(4)
O21 Gd2 O17 112.6(4)
O21 Gd2 O16 91.4(4)
O21 Gd2 O18 71.4(4)
O21 Gd2 N10 163.7(3)
O19 Gd2 N8 26.2(4)
O19 Gd2 O20 68.6(4)
O19 Gd2 O17 74.3(4)
O19 Gd2 O16 103.8(4)
O19 Gd2 O18 51.3(4)
O19 Gd2 N10 89.7(4)
O17 Gd2 N8 98.1(4)
O17 Gd2 N10 73.2(4)
O16 Gd2 N8 86.5(4)
O16 Gd2 O17 155.6(4)
O16 Gd2 N10 82.5(4)
O18 Gd2 N8 25.1(4)
O18 Gd2 O17 121.7(4)
O18 Gd2 O16 68.6(4)
O18 Gd2 N10 119.5(4)
O23 Gd2 N8 132.2(4)
O23 Gd2 O20 145.4(4)
O23 Gd2 O21 138.5(3)
O23 Gd2 O19 115.0(4)
O23 Gd2 O17 77.9(4)
O23 Gd2 O16 81.3(4)
O23 Gd2 O18 139.0(4)
O23 Gd2 N10 25.7(3)
O22 Gd2 N8 82.2(4)
O22 Gd2 O20 130.8(4)
O22 Gd2 O21 166.1(4)
O22 Gd2 O19 67.2(4)
O22 Gd2 O17 78.3(4)
O22 Gd2 O16 78.7(4)
O22 Gd2 O18 95.7(4)
O22 Gd2 O23 50.1(4)
O22 Gd2 N10 24.9(3)
N6 Cu2 Gd2 136.2(4)
N7 Cu2 Gd2 135.4(5)
N7 Cu2 N6 87.5(6)
N7 Cu2 O14 95.4(6)
N7 Cu2 O15 173.1(6)
O14 Cu2 Gd2 42.4(4)
O14 Cu2 N6 173.4(6)
O15 Cu2 Gd2 41.1(4)
O15 Cu2 N6 95.2(6)
O15 Cu2 O14 82.6(6)
N2 Cu1 Gd1 135.5(4)
N2 Cu1 N1 86.6(6)
N1 Cu1 Gd1 137.0(4)
O2 Cu1 Gd1 41.5(4)
O2 Cu1 N2 95.0(6)
O2 Cu1 N1 178.2(6)
O1 Cu1 Gd1 42.0(4)
O1 Cu1 N2 176.3(7)
O1 Cu1 N1 95.5(6)
O1 Cu1 O2 82.9(6)
O8 N4 Gd1 56.8(8)
O7 N4 Gd1 56.6(8)
O7 N4 O8 112.7(14)
O12 N4 Gd1 171.9(13)
O12 N4 O8 123.5(16)
O12 N4 O7 123.8(17)
C22 N6 Cu2 125.5(13)
C22 N6 C36 124.3(15)
C36 N6 Cu2 110.0(8)
O19 N8 Gd2 59.9(8)
O18 N8 Gd2 60.6(9)
O18 N8 O19 120.2(15)
O18 N8 O24 121.0(16)
O24 N8 Gd2 173.2(14)
O24 N8 O19 118.7(16)
C35 N7 Cu2 127.4(12)
C35 N7 C37 121.1(13)
C37 N7 Cu2 111.5(8)
O20 N9 Gd2 58.5(8)
O21 N9 Gd2 57.2(7)
O21 N9 O20 115.2(13)
O25 N9 Gd2 177.7(13)
O25 N9 O20 120.7(14)
O25 N9 O21 123.8(13)
C7 N2 Cu1 124.8(13)
C7 N2 C6 124.1(14)
C6 N2 Cu1 111.0(8)
O6 N3 Gd1 59.1(8)
O5 N3 Gd1 57.7(9)
O5 N3 O6 116.8(15)
O11 N3 Gd1 174.2(14)
O11 N3 O6 119.4(15)
O11 N3 O5 123.5(16)
C14 N1 Cu1 123.4(12)
C14 N1 C1 125.7(12)
C1 N1 Cu1 110.6(8)
O9 N5 Gd1 59.6(7)
O10 N5 Gd1 58.1(8)
O10 N5 O9 117.7(13)
O13 N5 Gd1 171.0(14)
O13 N5 O9 118.2(13)
O13 N5 O10 123.7(14)
C18 O3 Gd1 120.0(10)
C19 O3 Gd1 120.3(10)
C19 O3 C18 119.0(13)
Cu1 O2 Gd1 106.4(6)
C13 O2 Gd1 129.0(10)
C13 O2 Cu1 124.6(11)
N4 O8 Gd1 97.2(10)
N3 O6 Gd1 95.1(10)
C20 O4 Gd1 123.5(12)
C12 O4 Gd1 117.4(10)
C12 O4 C20 117.9(14)
Cu1 O1 Gd1 105.8(6)
C21 O1 Gd1 129.3(11)
C21 O1 Cu1 123.8(12)
N3 O5 Gd1 97.5(10)
N5 O9 Gd1 93.1(8)
N4 O7 Gd1 98.1(10)
N5 O10 Gd1 96.1(9)
Cu2 O14 Gd2 105.0(5)
C32 O14 Gd2 125.6(11)
C32 O14 Cu2 127.5(12)
Cu2 O15 Gd2 106.7(6)
C24 O15 Gd2 125.9(10)
C24 O15 Cu2 127.4(11)
N9 O20 Gd2 95.4(9)
N9 O21 Gd2 97.4(9)
N8 O19 Gd2 93.9(10)
C28 O17 Gd2 119.6(10)
C28 O17 C29 115.1(14)
C29 O17 Gd2 125.0(11)
C31 O16 Gd2 120.6(10)
C31 O16 C44 114.3(13)
C44 O16 Gd2 124.1(10)
N8 O18 Gd2 94.3(10)
N2 C7 H7 117.6
N2 C7 C8 124.7(18)
C8 C7 H7 117.6
O3 C18 C21 112.8(14)
C17 C18 O3 126.3(16)
C17 C18 C21 120.9(17)
C12 C11 H11 121.9
C10 C11 H11 121.9
C10 C11 C12 116.2(17)
O3 C19 H19A 109.5
O3 C19 H19B 109.5
O3 C19 H19C 109.5
H19A C19 H19B 109.5
H19A C19 H19C 109.5
H19B C19 H19C 109.5
C13 C8 C7 123.4(17)
C13 C8 C9 119.8(18)
C9 C8 C7 116.7(17)
C15 C16 H16 119.9
C15 C16 C42 120.1(17)
C42 C16 H16 119.9
O4 C20 H20A 109.5
O4 C20 H20B 109.5
O4 C20 H20C 109.5
H20A C20 H20B 109.5
H20A C20 H20C 109.5
H20B C20 H20C 109.5
O2 C13 C12 113.2(14)
C8 C13 O2 126.3(15)
C8 C13 C12 120.5(16)
N1 C14 H14 117.6
N1 C14 C15 124.8(16)
C15 C14 H14 117.6
O4 C12 C11 123.0(15)
C13 C12 O4 116.3(14)
C13 C12 C11 120.7(16)
C18 C17 H17 120.8
C42 C17 C18 118.5(16)
C42 C17 H17 120.8
H5A C5 H5B 108.4
C6 C5 H5A 110.0
C6 C5 H5B 110.0
C6 C5 C4 108.5(12)
C4 C5 H5A 110.0
C4 C5 H5B 110.0
C16 C15 C14 114.0(16)
C21 C15 C16 119.5(19)
C21 C15 C14 126.4(18)
C8 C9 H9 120.5
C10 C9 C8 119.1(18)
C10 C9 H9 120.5
C11 C10 H10 118.3
C9 C10 C11 123.5(18)
C9 C10 H10 118.3
H2A C2 H2B 107.9
C3 C2 H2A 109.2
C3 C2 H2B 109.2
C1 C2 H2A 109.2
C1 C2 H2B 109.2
C1 C2 C3 111.9(12)
C2 C3 H3A 109.2
C2 C3 H3B 109.2
C2 C3 C4 111.8(10)
H3A C3 H3B 107.9
C4 C3 H3A 109.2
C4 C3 H3B 109.2
N2 C6 C5 115.5(11)
N2 C6 H6 107.5
N2 C6 C1 107.6(9)
C5 C6 H6 107.5
C5 C6 C1 111.0(10)
C1 C6 H6 107.5
C5 C4 H4A 109.1
C5 C4 H4B 109.1
C3 C4 C5 112.3(10)
C3 C4 H4A 109.1
C3 C4 H4B 109.1
H4A C4 H4B 107.9
N1 C1 C2 116.0(11)
N1 C1 C6 107.7(8)
N1 C1 H1 107.3
C2 C1 C6 110.8(10)
C2 C1 H1 107.3
C6 C1 H1 107.3
O1 C21 C18 113.9(16)
C15 C21 O1 125.9(18)
C15 C21 C18 120.2(17)
O14 C32 C31 118.0(16)
O14 C32 C33 122.8(17)
C31 C32 C33 119.1(17)
O16 C31 C32 112.5(15)
C30 C31 O16 125.9(17)
C30 C31 C32 121.6(18)
O17 C28 C24 110.2(14)
C25 C28 O17 127.2(15)
C25 C28 C24 122.5(16)
C31 C30 H30 120.4
C31 C30 C43 119.2(16)
C43 C30 H30 120.4
C32 C33 C35 121.4(17)
C34 C33 C32 116.5(17)
C34 C33 C35 122.1(16)
O17 C29 H29A 109.5
O17 C29 H29B 109.5
O17 C29 H29C 109.5
H29A C29 H29B 109.5
H29A C29 H29C 109.5
H29B C29 H29C 109.5
C22 C23 C24 123.5(17)
C27 C23 C24 117.2(17)
C27 C23 C22 119.2(18)
O15 C24 C28 120.1(14)
O15 C24 C23 121.6(15)
C28 C24 C23 118.2(16)
N7 C35 C33 125.3(16)
N7 C35 H35 117.4
C33 C35 H35 117.4
N6 C22 C23 126.2(18)
N6 C22 H22 116.9
C23 C22 H22 116.9
C33 C34 H34 119.2
C43 C34 C33 121.6(19)
C43 C34 H34 119.2
C28 C25 H25 119.5
C28 C25 C26 121.0(18)
C26 C25 H25 119.5
C25 C26 H26 121.0
C27 C26 C25 118.0(17)
C27 C26 H26 121.0
C23 C27 C26 122.9(18)
C23 C27 H27 118.6
C26 C27 H27 118.6
N10 O23 Gd2 96.3(8)
N10 O22 Gd2 98.3(8)
O23 N10 Gd2 58.0(7)
O22 N10 Gd2 56.8(7)
O22 N10 O23 113.3(12)
O26 N10 Gd2 171.8(12)
O26 N10 O23 120.3(13)
O26 N10 O22 126.2(13)
N7 C37 H37 107.5
N7 C37 C36 106.0(9)
N7 C37 C39 116.5(11)
C36 C37 H37 107.5
C39 C37 H37 107.5
C39 C37 C36 111.5(11)
N6 C36 C37 107.0(9)
N6 C36 H36 106.9
N6 C36 C38 118.1(11)
C37 C36 H36 106.9
C37 C36 C38 110.3(11)
C38 C36 H36 106.9
C36 C38 H38A 109.6
C36 C38 H38B 109.6
H38A C38 H38B 108.1
C41 C38 C36 110.3(13)
C41 C38 H38A 109.6
C41 C38 H38B 109.6
C37 C39 H39A 109.8
C37 C39 H39B 109.8
C37 C39 C40 109.2(13)
H39A C39 H39B 108.3
C40 C39 H39A 109.8
C40 C39 H39B 109.8
C38 C41 H41A 109.4
C38 C41 H41B 109.4
H41A C41 H41B 108.0
C40 C41 C38 111.3(11)
C40 C41 H41A 109.4
C40 C41 H41B 109.4
C39 C40 H40A 109.1
C39 C40 H40B 109.1
C41 C40 C39 112.5(11)
C41 C40 H40A 109.1
C41 C40 H40B 109.1
H40A C40 H40B 107.8
C16 C42 H42 119.6
C17 C42 C16 120.8(15)
C17 C42 H42 119.6
C30 C43 H43 119.1
C34 C43 C30 121.8(17)
C34 C43 H43 119.1
O16 C44 H44A 109.5
O16 C44 H44B 109.5
O16 C44 H44C 109.5
H44A C44 H44B 109.5
H44A C44 H44C 109.5
H44B C44 H44C 109.5

loop_
_geom_bond_atom_site_label_1
_geom_bond_atom_site_label_2
_geom_bond_distance
Gd1 N4 2.946(16)
Gd1 N5 2.868(14)
Gd1 O3 2.566(13)
Gd1 O2 2.353(14)
Gd1 O8 2.485(12)
Gd1 O6 2.539(12)
Gd1 O4 2.545(14)
Gd1 O1 2.371(14)
Gd1 O5 2.513(12)
Gd1 O9 2.477(12)
Gd1 O7 2.484(12)
Gd1 O10 2.450(11)
Gd2 N8 2.881(15)
Gd2 O14 2.373(13)
Gd2 O15 2.332(14)
Gd2 O20 2.513(12)
Gd2 O21 2.488(11)
Gd2 O19 2.498(12)
Gd2 O17 2.564(13)
Gd2 O16 2.543(13)
Gd2 O18 2.517(12)
Gd2 O23 2.489(11)
Gd2 O22 2.466(11)
Gd2 N10 2.916(13)
Cu2 N6 1.913(16)
Cu2 N7 1.874(13)
Cu2 O14 1.892(14)
Cu2 O15 1.890(13)
Cu1 N2 1.918(15)
Cu1 N1 1.934(13)
Cu1 O2 1.893(13)
Cu1 O1 1.889(14)
N4 O8 1.30(2)
N4 O7 1.271(19)
N4 O12 1.200(18)
N6 C22 1.27(2)
N6 C36 1.487(17)
N8 O19 1.275(18)
N8 O18 1.227(19)
N8 O24 1.229(18)
N7 C35 1.274(18)
N7 C37 1.494(16)
N9 O20 1.296(18)
N9 O21 1.266(16)
N9 O25 1.215(18)
N2 C7 1.31(2)
N2 C6 1.480(16)
N3 O6 1.287(18)
N3 O5 1.25(2)
N3 O11 1.217(19)
N1 C14 1.310(17)
N1 C1 1.475(16)
N5 O9 1.316(17)
N5 O10 1.253(15)
N5 O13 1.219(17)
O3 C18 1.41(2)
O3 C19 1.40(2)
O2 C13 1.35(2)
O4 C20 1.43(2)
O4 C12 1.42(2)
O1 C21 1.34(2)
O14 C32 1.32(2)
O15 C24 1.32(2)
O17 C28 1.38(2)
O17 C29 1.43(2)
O16 C31 1.36(2)
O16 C44 1.49(2)
C7 H7 0.9500
C7 C8 1.46(3)
C18 C17 1.38(2)
C18 C21 1.46(3)
C11 H11 0.9500
C11 C12 1.43(2)
C11 C10 1.38(3)
C19 H19A 0.9800
C19 H19B 0.9800
C19 H19C 0.9800
C8 C13 1.34(2)
C8 C9 1.43(2)
C16 H16 0.9500
C16 C15 1.38(2)
C16 C42 1.45(2)
C20 H20A 0.9800
C20 H20B 0.9800
C20 H20C 0.9800
C13 C12 1.39(2)
C14 H14 0.9500
C14 C15 1.40(2)
C17 H17 0.9500
C17 C42 1.34(2)
C5 H5A 0.9900
C5 H5B 0.9900
C5 C6 1.506(19)
C5 C4 1.56(2)
C15 C21 1.33(3)
C9 H9 0.9500
C9 C10 1.34(3)
C10 H10 0.9500
C2 H2A 0.9900
C2 H2B 0.9900
C2 C3 1.51(2)
C2 C1 1.50(2)
C3 H3A 0.9900
C3 H3B 0.9900
C3 C4 1.541(14)
C6 H6 1.0000
C6 C1 1.528(13)
C4 H4A 0.9900
C4 H4B 0.9900
C1 H1 1.0000
C32 C31 1.36(3)
C32 C33 1.47(3)
C31 C30 1.35(2)
C28 C24 1.40(2)
C28 C25 1.33(2)
C30 H30 0.9500
C30 C43 1.46(2)
C33 C35 1.48(2)
C33 C34 1.45(3)
C29 H29A 0.9800
C29 H29B 0.9800
C29 H29C 0.9800
C23 C24 1.46(2)
C23 C22 1.43(3)
C23 C27 1.38(2)
C35 H35 0.9500
C22 H22 0.9500
C34 H34 0.9500
C34 C43 1.26(3)
C25 H25 0.9500
C25 C26 1.41(2)
C26 H26 0.9500
C26 C27 1.39(3)
C27 H27 0.9500
O23 N10 1.271(15)
O22 N10 1.241(17)
O26 N10 1.215(16)
C37 H37 1.0000
C37 C36 1.533(14)
C37 C39 1.52(2)
C36 H36 1.0000
C36 C38 1.54(2)
C38 H38A 0.9900
C38 H38B 0.9900
C38 C41 1.50(2)
C39 H39A 0.9900
C39 H39B 0.9900
C39 C40 1.54(2)
C41 H41A 0.9900
C41 H41B 0.9900
C41 C40 1.499(16)
C40 H40A 0.9900
C40 H40B 0.9900
C42 H42 0.9500
C43 H43 0.9500
C44 H44A 0.9800
C44 H44B 0.9800
C44 H44C 0.9800

loop_
_geom_torsion_atom_site_label_1
_geom_torsion_atom_site_label_2
_geom_torsion_atom_site_label_3
_geom_torsion_atom_site_label_4
_geom_torsion
Gd1 Cu1 O2 C13 -179.7(17)
Gd1 Cu1 O1 C21 -168.8(18)
Gd1 O3 C18 C17 169.9(14)
Gd1 O3 C18 C21 -10(2)
Gd1 O2 C13 C8 171.7(15)
Gd1 O2 C13 C12 -10(2)
Gd1 O4 C12 C11 -167.8(14)
Gd1 O4 C12 C13 10(2)
Gd1 O1 C21 C18 13(2)
Gd1 O1 C21 C15 -168.5(15)
Gd2 Cu2 N7 C35 -22(2)
Gd2 Cu2 N7 C37 156.1(6)
Gd2 Cu2 O14 C32 165.0(17)
Gd2 Cu2 O15 C24 179.0(18)
Gd2 O14 C32 C31 -13(3)
Gd2 O14 C32 C33 164.4(14)
Gd2 O15 C24 C28 6(2)
Gd2 O15 C24 C23 -171.3(14)
Gd2 O17 C28 C24 -13(2)
Gd2 O17 C28 C25 168.9(15)
Gd2 O16 C31 C32 11(2)
Gd2 O16 C31 C30 -169.1(15)
Gd2 O23 N10 O22 13.8(13)
Gd2 O23 N10 O26 -170.6(15)
Gd2 O22 N10 O23 -14.0(13)
Gd2 O22 N10 O26 170.8(16)
Cu2 N6 C22 C23 4(3)
Cu2 N6 C36 C37 35.4(11)
Cu2 N6 C36 C38 160.6(12)
Cu2 N7 C35 C33 6(3)
Cu2 N7 C37 C36 35.7(12)
Cu2 N7 C37 C39 160.4(12)
Cu2 O14 C32 C31 -175.4(14)
Cu2 O14 C32 C33 2(3)
Cu2 O15 C24 C28 -173.3(14)
Cu2 O15 C24 C23 10(3)
Cu1 N2 C7 C8 0(3)
Cu1 N2 C6 C5 158.9(10)
Cu1 N2 C6 C1 34.3(12)
Cu1 N1 C14 C15 1(3)
Cu1 N1 C1 C2 158.8(11)
Cu1 N1 C1 C6 33.9(12)
Cu1 O2 C13 C8 -9(3)
Cu1 O2 C13 C12 170.0(13)
Cu1 O1 C21 C18 179.4(13)
Cu1 O1 C21 C15 -2(3)
N6 Cu2 N7 C35 168.1(17)
N6 Cu2 N7 C37 -13.6(10)
N6 Cu2 O15 Gd2 175.6(6)
N6 Cu2 O15 C24 -5.4(15)
N6 C36 C38 C41 179.4(12)
N7 Cu2 O14 Gd2 -163.1(6)
N7 Cu2 O14 C32 2.0(15)
N7 C37 C36 N6 -45.1(12)
N7 C37 C36 C38 -174.8(12)
N7 C37 C39 C40 -177.2(12)
N2 Cu1 O2 Gd1 -169.1(6)
N2 Cu1 O2 C13 11.2(14)
N2 C7 C8 C13 7(3)
N2 C7 C8 C9 -178.0(17)
N2 C6 C1 N1 -43.8(13)
N2 C6 C1 C2 -171.7(11)
N1 Cu1 O1 Gd1 173.1(6)
N1 Cu1 O1 C21 4.3(15)
N1 C14 C15 C16 179.9(18)
N1 C14 C15 C21 2(3)
O3 C18 C17 C42 177.9(18)
O3 C18 C21 O1 0(2)
O3 C18 C21 C15 -178.6(18)
O2 Cu1 O1 Gd1 -7.8(6)
O2 Cu1 O1 C21 -176.6(15)
O2 C13 C12 O4 -2(2)
O2 C13 C12 C11 176.4(16)
O8 N4 O7 Gd1 -9.2(14)
O6 N3 O5 Gd1 0.0(16)
O1 Cu1 O2 Gd1 7.8(6)
O1 Cu1 O2 C13 -171.9(14)
O5 N3 O6 Gd1 0.0(16)
O9 N5 O10 Gd1 -2.5(14)
O7 N4 O8 Gd1 9.2(14)
O10 N5 O9 Gd1 2.4(14)
O12 N4 O8 Gd1 -170.3(16)
O12 N4 O7 Gd1 170.3(16)
O11 N3 O6 Gd1 173.6(16)
O11 N3 O5 Gd1 -173.3(17)
O13 N5 O9 Gd1 -170.0(16)
O13 N5 O10 Gd1 169.5(17)
O14 Cu2 N7 C35 -6.0(17)
O14 Cu2 N7 C37 172.3(10)
O14 Cu2 O15 Gd2 -10.6(6)
O14 Cu2 O15 C24 168.4(15)
O14 C32 C31 O16 0(3)
O14 C32 C31 C30 -179.4(17)
O14 C32 C33 C35 -4(3)
O14 C32 C33 C34 178.5(18)
O15 Cu2 O14 Gd2 10.3(6)
O15 Cu2 O14 C32 175.3(15)
O20 N9 O21 Gd2 8.5(15)
O21 N9 O20 Gd2 -8.3(15)
O19 N8 O18 Gd2 -5.5(17)
O17 C28 C24 O15 6(2)
O17 C28 C24 C23 -177.4(17)
O17 C28 C25 C26 178.6(18)
O16 C31 C30 C43 179.6(19)
O18 N8 O19 Gd2 5.6(17)
C7 N2 C6 C5 -26(2)
C7 N2 C6 C1 -150.8(15)
C7 C8 C13 O2 -2(3)
C7 C8 C13 C12 179.6(19)
C7 C8 C9 C10 -179.7(19)
C18 C17 C42 C16 2(3)
C19 O3 C18 C17 0(3)
C19 O3 C18 C21 179.6(17)
C8 C13 C12 O4 177.2(18)
C8 C13 C12 C11 -5(3)
C8 C9 C10 C11 5(3)
C16 C15 C21 O1 -179.1(18)
C16 C15 C21 C18 -1(3)
C20 O4 C12 C11 0(3)
C20 O4 C12 C13 178.0(18)
C13 C8 C9 C10 -4(3)
C14 N1 C1 C2 -27(2)
C14 N1 C1 C6 -152.0(16)
C14 C15 C21 O1 -2(3)
C14 C15 C21 C18 176(2)
C12 C11 C10 C9 -5(3)
C17 C18 C21 O1 179.3(16)
C17 C18 C21 C15 1(3)
C5 C6 C1 N1 -171.1(11)
C5 C6 C1 C2 61.0(14)
C15 C16 C42 C17 -2(3)
C9 C8 C13 O2 -177.1(16)
C9 C8 C13 C12 4(3)
C10 C11 C12 O4 -177.3(19)
C10 C11 C12 C13 5(3)
C2 C3 C4 C5 -51.5(15)
C3 C2 C1 N1 -179.8(12)
C3 C2 C1 C6 -56.5(15)
C6 N2 C7 C8 -174.5(16)
C6 C5 C4 C3 54.4(14)
C4 C5 C6 N2 178.5(11)
C4 C5 C6 C1 -58.6(14)
C1 N1 C14 C15 -172.3(16)
C1 C2 C3 C4 52.2(16)
C21 C18 C17 C42 -2(3)
C32 C31 C30 C43 -1(3)
C32 C33 C35 N7 0(3)
C32 C33 C34 C43 3(3)
C31 C32 C33 C35 174(2)
C31 C32 C33 C34 -4(3)
C31 C30 C43 C34 -1(3)
C28 C25 C26 C27 -4(3)
C33 C32 C31 O16 -177.3(17)
C33 C32 C31 C30 3(3)
C33 C34 C43 C30 -1(3)
C29 O17 C28 C24 173.3(16)
C29 O17 C28 C25 -5(3)
C24 C28 C25 C26 1(3)
C24 C23 C22 N6 0(3)
C24 C23 C27 C26 -3(3)
C35 N7 C37 C36 -145.8(15)
C35 N7 C37 C39 -21(2)
C35 C33 C34 C43 -175(2)
C22 N6 C36 C37 -149.3(15)
C22 N6 C36 C38 -24(2)
C22 C23 C24 O15 -7(3)
C22 C23 C24 C28 175.9(19)
C22 C23 C27 C26 -178.9(19)
C34 C33 C35 N7 177.2(19)
C25 C28 C24 O15 -176.3(17)
C25 C28 C24 C23 1(3)
C25 C26 C27 C23 5(3)
C27 C23 C24 O15 177.4(17)
C27 C23 C24 C28 1(3)
C27 C23 C22 N6 175.0(18)
O24 N8 O19 Gd2 -172.4(16)
O24 N8 O18 Gd2 172.4(16)
O25 N9 O20 Gd2 177.4(16)
O25 N9 O21 Gd2 -177.5(17)
C37 N7 C35 C33 -172.4(16)
C37 C36 C38 C41 -57.1(16)
C37 C39 C40 C41 55.3(17)
C36 N6 C22 C23 -170.2(17)
C36 C37 C39 C40 -55.4(17)
C36 C38 C41 C40 57.0(17)
C38 C41 C40 C39 -56.8(15)
C39 C37 C36 N6 -172.8(12)
C39 C37 C36 C38 57.4(15)
C42 C16 C15 C14 -176.0(18)
C42 C16 C15 C21 2(3)
C44 O16 C31 C32 -179.9(18)
C44 O16 C31 C30 0(3)
